data_4323391
loop_
_publ_author_name
'Rafael Us\'on'
'Juan Forni\'es'
'Javier Fern\'andez Sanz'
'Miguel A. Us\'on'
'Isabel Us\'on'
'Santiago Herrero'

_publ_section_title
;
 Reactions of {[Pd(\m-SC6F5)(\m-dppm)Pd](\m-SC6F5)}4.2O(C2H5)2. Crystal
 Structures of the Complexes
 [(Ph3P)Pd(\m-SC6F5)(\m-dppm)Pd(SC6F5)].1.4CH2Cl2 and
 [(Ph3P)Pd(\m-SC6F5)(\m-dppm)Pd(PPh3)]SO3CF3.2CH2Cl2 and ab Initio MO
 Calculations on the Model Systems [(H3P)Pd(\m-H2PCH2PH2)(\m-SH)Pd(PH3)]+
 and [(H3P)Pd(\m-H2PCH2PH2)Pd(PH3)]2+
;
_journal_name_full 'Inorganic Chemistry'
_journal_page_first 1912
_journal_page_last 1922
_journal_paper_doi 10.1021/ic960818e
_journal_volume 36
_journal_year 1997
_chemical_formula_sum 'C56.4 H39.8 Cl2.8 F10 P3 Pd2 S2'
_chemical_formula_weight 1376.57
_chemical_name_systematic
; 
 ? 
;
_space_group_IT_number 14
_symmetry_cell_setting monoclinic
_symmetry_space_group_name_Hall '-P 2yn'
_symmetry_space_group_name_H-M 'P 1 21/n 1'
_atom_sites_solution_hydrogens geom
_atom_sites_solution_primary heavy
_atom_sites_solution_secondary difmap
_audit_creation_method SHELXL
_cell_angle_alpha 90.00
_cell_angle_beta 112.034(12)
_cell_angle_gamma 90.00
_cell_formula_units_Z 4
_cell_length_a 14.054(2)
_cell_length_b 26.528(5)
_cell_length_c 16.532(2)
_cell_measurement_reflns_used 28
_cell_measurement_temperature 200(2)
_cell_measurement_theta_max 14.4
_cell_measurement_theta_min 12.5
_cell_volume 5713.4(16)
_computing_cell_refinement 'Stoe DIF4'
_computing_data_collection 'Stoe DIF4'
_computing_data_reduction 'Stoe REDU4'
_computing_molecular_graphics 'Siemens SHELXTL-PLUS'
_computing_publication_material 'SHELXL-93 (Sheldrick, 1993)'
_computing_structure_refinement 'SHELXL-93 (Sheldrick, 1993)'
_computing_structure_solution 'Siemens SHELXTL-PLUS'
_diffrn_ambient_temperature 200(2)
_diffrn_measurement_device 'STOE-Siemens AED2'
_diffrn_measurement_method \w/\q
_diffrn_radiation_monochromator graphite
_diffrn_radiation_source 'fine-focus sealed tube'
_diffrn_radiation_type MoK\a
_diffrn_radiation_wavelength 0.71073
_diffrn_reflns_av_R_equivalents 0.0525
_diffrn_reflns_av_sigmaI/netI 0.0558
_diffrn_reflns_limit_h_max 15
_diffrn_reflns_limit_h_min 0
_diffrn_reflns_limit_k_max 28
_diffrn_reflns_limit_k_min 0
_diffrn_reflns_limit_l_max 16
_diffrn_reflns_limit_l_min -17
_diffrn_reflns_number 7811
_diffrn_reflns_theta_max 22.51
_diffrn_reflns_theta_min 2.03
_diffrn_standards_decay_% 'no decay'
_diffrn_standards_interval_time '120 min'
_diffrn_standards_number 3
_exptl_absorpt_coefficient_mu 0.987
_exptl_absorpt_correction_T_max 0.630
_exptl_absorpt_correction_T_min 0.502
_exptl_absorpt_correction_type 'psi scans, ellipsoid correction'
_exptl_crystal_colour 'Dichroic red/green'
_exptl_crystal_density_diffrn 1.600
_exptl_crystal_description Parallellopipeds
_exptl_crystal_F_000 2739
_exptl_crystal_size_max 0.57
_exptl_crystal_size_mid 0.53
_exptl_crystal_size_min 0.49
_refine_diff_density_max 1.416
_refine_diff_density_min -0.723
_refine_diff_density_rms 0.125
_refine_ls_extinction_method none
_refine_ls_goodness_of_fit_all 1.097
_refine_ls_goodness_of_fit_obs 1.146
_refine_ls_matrix_type full
_refine_ls_number_parameters 721
_refine_ls_number_reflns 7456
_refine_ls_number_restraints 9
_refine_ls_restrained_S_all 1.101
_refine_ls_restrained_S_obs 1.149
_refine_ls_R_factor_all 0.0784
_refine_ls_R_factor_obs 0.0559
_refine_ls_shift/esd_max 0.000
_refine_ls_shift/esd_mean 0.000
_refine_ls_structure_factor_coef Fsqd
_refine_ls_weighting_details 'w=1/[\s^2^(Fo^2^)+(0.0763P)^2^+28.6693P] where P=(Fo^2^+2Fc^2^)/3'
_refine_ls_weighting_scheme calc
_refine_ls_wR_factor_all 0.1591
_refine_ls_wR_factor_obs 0.1441
_reflns_number_observed 5769
_reflns_number_total 7457
_reflns_observed_criterion >2sigma(I)
_cod_data_source_file ic960818e_2.cif
_cod_data_source_block 2
_cod_depositor_comments
;
The following automatic conversions were performed:

'_refine_ls_weighting_scheme' value 'calc
w=1/[\s^2^(Fo^2^)+(0.0763P)^2^+28.6693P] where P=(Fo^2^+2Fc^2^)/3'
was changed to 'calc'. New tag '_refine_ls_weighting_details' was
created. The value of the new tag was set to
'w=1/[\s^2^(Fo^2^)+(0.0763P)^2^+28.6693P] where P=(Fo^2^+2Fc^2^)/3'.

Automatic conversion script
Id: cif_fix_values 3143 2015-03-26 13:38:13Z robertas 
;
_cod_original_cell_volume 5713.3(14)
_cod_original_formula_sum 'C56.40 H39.80 Cl2.80 F10 P3 Pd2 S2'
_cod_database_code 4323391

loop_
_symmetry_equiv_pos_as_xyz
'x, y, z'
'-x+1/2, y+1/2, -z+1/2'
'-x, -y, -z'
'x-1/2, -y-1/2, z-1/2'

loop_
_atom_site_aniso_label
_atom_site_aniso_U_11
_atom_site_aniso_U_22
_atom_site_aniso_U_33
_atom_site_aniso_U_23
_atom_site_aniso_U_13
_atom_site_aniso_U_12
Pd1 0.0208(4) 0.0280(4) 0.0218(3) 0.0009(3) 0.0112(3) 0.0001(3)
Pd2 0.0179(4) 0.0265(4) 0.0199(3) 0.0004(3) 0.0086(3) -0.0009(3)
P1 0.0216(12) 0.0288(12) 0.0220(11) 0.0003(9) 0.0087(9) -0.0024(9)
P2 0.0216(12) 0.0307(12) 0.0196(11) -0.0006(9) 0.0109(9) 0.0008(9)
P3 0.0206(12) 0.0342(13) 0.0291(12) 0.0035(10) 0.0108(10) -0.0025(10)
S1 0.0353(14) 0.0429(14) 0.0394(13) 0.0048(11) 0.0260(11) 0.0040(11)
S2 0.0279(12) 0.0263(11) 0.0240(11) -0.0027(9) 0.0105(10) -0.0010(9)
C1 0.032(5) 0.025(5) 0.029(5) -0.001(4) 0.015(4) 0.000(4)
C11 0.027(5) 0.030(5) 0.022(4) 0.007(4) 0.006(4) -0.010(4)
C12 0.027(5) 0.041(6) 0.047(6) 0.005(5) 0.014(5) -0.002(4)
C13 0.021(5) 0.070(7) 0.052(6) 0.013(6) 0.009(5) -0.006(5)
C14 0.036(6) 0.057(7) 0.036(6) 0.015(5) -0.006(5) -0.020(5)
C15 0.047(7) 0.050(6) 0.033(6) 0.001(5) 0.007(5) -0.021(5)
C16 0.035(6) 0.036(5) 0.032(5) -0.001(4) 0.013(4) -0.011(4)
C21 0.021(5) 0.039(5) 0.019(4) -0.001(4) 0.011(4) -0.001(4)
C22 0.065(7) 0.035(6) 0.036(6) 0.005(4) 0.023(5) -0.004(5)
C23 0.058(7) 0.042(6) 0.051(7) 0.010(5) 0.021(6) -0.006(5)
C24 0.050(7) 0.052(7) 0.038(6) 0.015(5) 0.019(5) 0.000(5)
C25 0.076(8) 0.053(7) 0.028(5) 0.011(5) 0.015(5) -0.005(6)
C26 0.048(6) 0.036(5) 0.025(5) 0.001(4) 0.008(4) -0.005(4)
C31 0.030(5) 0.030(5) 0.029(5) -0.007(4) 0.015(4) -0.003(4)
C32 0.030(6) 0.065(7) 0.038(6) 0.006(5) 0.017(5) 0.010(5)
C33 0.040(6) 0.069(8) 0.045(6) 0.003(5) 0.013(5) 0.013(5)
C34 0.044(7) 0.055(7) 0.073(8) -0.016(6) 0.035(6) 0.011(5)
C35 0.067(8) 0.063(7) 0.052(7) -0.010(6) 0.045(6) 0.005(6)
C36 0.046(6) 0.049(6) 0.037(5) 0.003(5) 0.027(5) 0.005(5)
C41 0.024(5) 0.034(5) 0.024(5) 0.003(4) 0.009(4) -0.005(4)
C42 0.045(6) 0.049(6) 0.034(6) -0.007(5) 0.011(5) -0.016(5)
C43 0.064(8) 0.063(8) 0.032(6) -0.012(5) 0.006(6) -0.029(7)
C44 0.049(8) 0.064(8) 0.043(7) 0.016(6) -0.019(6) -0.015(6)
C45 0.042(7) 0.050(7) 0.055(7) 0.017(6) 0.000(6) -0.005(5)
C46 0.027(5) 0.049(6) 0.031(5) 0.003(4) 0.003(4) -0.006(4)
C51 0.025(5) 0.037(5) 0.028(5) 0.012(4) 0.009(4) -0.002(4)
C52 0.039(6) 0.034(5) 0.028(5) 0.004(4) 0.011(4) -0.004(4)
C53 0.043(6) 0.060(7) 0.035(6) 0.009(5) 0.007(5) -0.005(5)
C54 0.062(8) 0.059(7) 0.040(6) 0.000(5) 0.017(6) -0.011(6)
C55 0.066(8) 0.064(7) 0.042(6) 0.002(5) 0.031(6) -0.004(6)
C56 0.039(6) 0.066(7) 0.040(6) 0.002(5) 0.022(5) -0.008(5)
C61 0.026(5) 0.038(5) 0.031(5) -0.003(4) 0.017(4) -0.001(4)
C62 0.032(6) 0.061(7) 0.082(8) 0.017(6) 0.023(6) -0.002(5)
C63 0.031(7) 0.081(9) 0.089(9) 0.016(7) 0.020(6) -0.005(6)
C64 0.025(6) 0.090(10) 0.061(7) 0.002(7) 0.008(5) 0.006(6)
C65 0.043(7) 0.056(7) 0.086(9) 0.011(6) 0.015(6) 0.014(6)
C66 0.026(5) 0.046(6) 0.065(7) 0.008(5) 0.016(5) -0.001(5)
C71 0.024(5) 0.035(5) 0.048(6) -0.001(5) 0.013(4) -0.010(4)
C72 0.034(6) 0.048(6) 0.062(7) -0.003(5) 0.025(5) -0.011(5)
C73 0.059(8) 0.053(8) 0.097(10) -0.025(7) 0.037(8) -0.018(6)
C74 0.066(9) 0.034(7) 0.135(14) -0.002(8) 0.017(9) -0.004(6)
C75 0.095(11) 0.028(7) 0.097(11) 0.010(7) 0.008(9) -0.007(6)
C76 0.058(7) 0.046(7) 0.063(8) 0.007(6) 0.017(6) -0.005(5)
C81 0.029(5) 0.049(6) 0.052(6) 0.002(5) 0.026(5) 0.000(4)
C82 0.047(7) 0.061(7) 0.058(7) -0.002(6) 0.031(6) 0.000(5)
F82 0.117(6) 0.063(4) 0.054(4) -0.005(3) 0.032(4) 0.005(4)
C83 0.078(9) 0.038(7) 0.104(11) -0.009(7) 0.050(8) 0.009(6)
F83 0.151(9) 0.051(5) 0.158(9) -0.021(5) 0.067(7) 0.011(5)
C84 0.062(9) 0.057(9) 0.110(12) 0.033(8) 0.044(8) 0.021(7)
F84 0.088(6) 0.056(5) 0.177(9) 0.041(5) 0.049(6) 0.021(4)
C85 0.037(7) 0.072(9) 0.077(9) 0.033(8) 0.022(6) 0.014(6)
F85 0.058(5) 0.108(6) 0.091(6) 0.053(5) 0.010(4) 0.019(4)
C86 0.030(6) 0.066(8) 0.055(7) 0.008(6) 0.017(5) 0.008(5)
F86 0.056(4) 0.085(5) 0.045(4) 0.004(3) 0.006(3) 0.012(3)
C91 0.024(5) 0.032(5) 0.035(5) -0.001(4) 0.013(4) -0.001(4)
C92 0.041(6) 0.035(6) 0.037(6) 0.003(5) 0.019(5) 0.006(4)
F92 0.059(4) 0.064(4) 0.030(3) 0.000(3) 0.000(3) 0.012(3)
C93 0.046(6) 0.050(7) 0.048(7) 0.016(5) 0.017(5) 0.012(5)
F93 0.094(6) 0.082(5) 0.061(5) 0.035(4) 0.020(4) 0.037(4)
C94 0.073(9) 0.033(6) 0.098(10) 0.028(7) 0.047(8) 0.019(6)
F94 0.119(7) 0.049(4) 0.124(7) 0.030(4) 0.061(6) 0.036(4)
C95 0.072(8) 0.029(6) 0.072(8) -0.002(6) 0.031(7) 0.009(5)
F95 0.165(9) 0.048(4) 0.103(6) -0.022(4) 0.046(6) 0.025(5)
C96 0.051(7) 0.042(6) 0.042(6) 0.001(5) 0.023(5) 0.005(5)
F96 0.102(5) 0.052(4) 0.043(4) -0.012(3) 0.018(4) 0.013(4)
Cl1 0.183(6) 0.085(3) 0.281(9) -0.009(4) 0.122(6) -0.003(4)
C2A 0.151(39) 0.255(62) 0.217(53) -0.035(47) 0.107(40) -0.037(40)
Cl2A 0.153(10) 0.102(7) 0.277(16) 0.018(8) 0.092(11) 0.036(6)
C2B 0.235(76) 0.170(59) 0.233(80) 0.010(52) 0.134(66) 0.140(59)
Cl2B 0.128(13) 0.230(21) 0.238(22) 0.130(18) 0.000(14) -0.043(13)
Cl3A 0.390(31) 0.088(9) 0.339(27) 0.043(13) 0.281(26) 0.032(14)
C3A 0.027(19) 0.111(33) 0.203(53) 0.037(34) -0.010(25) -0.005(19)
Cl3B 0.456(38) 0.139(14) 0.163(16) -0.006(12) 0.153(21) -0.072(19)

loop_
_atom_site_label
_atom_site_type_symbol
_atom_site_fract_x
_atom_site_fract_y
_atom_site_fract_z
_atom_site_U_iso_or_equiv
_atom_site_thermal_displace_type
_atom_site_occupancy
_atom_site_calc_flag
_atom_site_refinement_flags
_atom_site_disorder_group
Pd1 Pd 0.07965(5) 0.19395(2) 0.18986(4) 0.0226(2) Uani 1 d . .
Pd2 Pd -0.05148(5) 0.17703(2) 0.26401(4) 0.0210(2) Uani 1 d . .
P1 P 0.1101(2) 0.27668(8) 0.21990(13) 0.0239(5) Uani 1 d . .
P2 P -0.0153(2) 0.25389(8) 0.32713(13) 0.0230(5) Uani 1 d . .
P3 P -0.1557(2) 0.13500(8) 0.32484(14) 0.0276(5) Uani 1 d . .
S1 S 0.1934(2) 0.17847(9) 0.1174(2) 0.0357(6) Uani 1 d . .
S2 S -0.0228(2) 0.12345(8) 0.16449(13) 0.0259(5) Uani 1 d . .
C1 C 0.0123(7) 0.3019(3) 0.2577(5) 0.028(2) Uani 1 d . .
H1A H -0.0510(7) 0.3099(3) 0.2071(5) 0.034 Uiso 1 calc R .
H1B H 0.0376(7) 0.3332(3) 0.2915(5) 0.034 Uiso 1 calc R .
C11 C 0.2351(6) 0.2965(3) 0.2985(5) 0.027(2) Uani 1 d . .
C12 C 0.3213(7) 0.2720(4) 0.2946(6) 0.039(2) Uani 1 d . .
H12 H 0.3130(7) 0.2453(4) 0.2544(6) 0.046 Uiso 1 calc R .
C13 C 0.4199(7) 0.2869(4) 0.3496(7) 0.049(3) Uani 1 d . .
H13 H 0.4787(7) 0.2711(4) 0.3458(7) 0.059 Uiso 1 calc R .
C14 C 0.4304(8) 0.3247(4) 0.4096(6) 0.049(3) Uani 1 d . .
H14 H 0.4971(8) 0.3346(4) 0.4480(6) 0.058 Uiso 1 calc R .
C15 C 0.3461(8) 0.3482(4) 0.4145(6) 0.046(3) Uani 1 d . .
H15 H 0.3549(8) 0.3739(4) 0.4567(6) 0.055 Uiso 1 calc R .
C16 C 0.2481(7) 0.3349(3) 0.3588(6) 0.034(2) Uani 1 d . .
H16 H 0.1901(7) 0.3520(3) 0.3618(6) 0.041 Uiso 1 calc R .
C21 C 0.0921(6) 0.3176(3) 0.1260(5) 0.025(2) Uani 1 d . .
C22 C 0.1199(8) 0.3681(3) 0.1379(6) 0.044(3) Uani 1 d . .
H22 H 0.1526(8) 0.3813(3) 0.1951(6) 0.053 Uiso 1 calc R .
C23 C 0.1000(8) 0.3988(4) 0.0668(7) 0.050(3) Uani 1 d . .
H23 H 0.1188(8) 0.4334(4) 0.0750(7) 0.060 Uiso 1 calc R .
C24 C 0.0528(8) 0.3799(4) -0.0166(6) 0.046(3) Uani 1 d . .
H24 H 0.0388(8) 0.4016(4) -0.0654(6) 0.056 Uiso 1 calc R .
C25 C 0.0261(9) 0.3306(4) -0.0295(6) 0.054(3) Uani 1 d . .
H25 H -0.0058(9) 0.3178(4) -0.0871(6) 0.064 Uiso 1 calc R .
C26 C 0.0457(7) 0.2987(4) 0.0419(5) 0.038(2) Uani 1 d . .
H26 H 0.0275(7) 0.2641(4) 0.0330(5) 0.045 Uiso 1 calc R .
C31 C -0.1143(7) 0.2842(3) 0.3565(5) 0.029(2) Uani 1 d . .
C32 C -0.1895(7) 0.3142(4) 0.2982(6) 0.043(2) Uani 1 d . .
H32 H -0.1848(7) 0.3230(4) 0.2441(6) 0.052 Uiso 1 calc R .
C33 C -0.2707(8) 0.3315(4) 0.3172(7) 0.052(3) Uani 1 d . .
H33 H -0.3219(8) 0.3517(4) 0.2759(7) 0.063 Uiso 1 calc R .
C34 C -0.2788(8) 0.3198(4) 0.3959(8) 0.053(3) Uani 1 d . .
H34 H -0.3353(8) 0.3318(4) 0.4086(8) 0.064 Uiso 1 calc R .
C35 C -0.2046(9) 0.2908(4) 0.4552(7) 0.054(3) Uani 1 d . .
H35 H -0.2096(9) 0.2829(4) 0.5095(7) 0.065 Uiso 1 calc R .
C36 C -0.1229(8) 0.2730(4) 0.4370(6) 0.040(2) Uani 1 d . .
H36 H -0.0718(8) 0.2530(4) 0.4790(6) 0.049 Uiso 1 calc R .
C41 C 0.1005(6) 0.2554(3) 0.4259(5) 0.028(2) Uani 1 d . .
C42 C 0.1210(8) 0.2945(4) 0.4848(6) 0.044(2) Uani 1 d . .
H42 H 0.0701(8) 0.3193(4) 0.4790(6) 0.053 Uiso 1 calc R .
C43 C 0.2160(9) 0.2977(4) 0.5526(7) 0.057(3) Uani 1 d . .
H43 H 0.2300(9) 0.3243(4) 0.5939(7) 0.068 Uiso 1 calc R .
C44 C 0.2901(9) 0.2621(5) 0.5599(7) 0.062(3) Uani 1 d . .
H44 H 0.3556(9) 0.2647(5) 0.6057(7) 0.075 Uiso 1 calc R .
C45 C 0.2704(8) 0.2231(4) 0.5022(7) 0.054(3) Uani 1 d . .
H45 H 0.3221(8) 0.1987(4) 0.5081(7) 0.065 Uiso 1 calc R .
C46 C 0.1762(7) 0.2189(4) 0.4355(6) 0.038(2) Uani 1 d . .
H46 H 0.1623(7) 0.1914(4) 0.3960(6) 0.046 Uiso 1 calc R .
C51 C -0.1168(6) 0.1459(3) 0.4421(5) 0.030(2) Uani 1 d . .
C52 C -0.0119(7) 0.1489(3) 0.4915(6) 0.034(2) Uani 1 d . .
H52 H 0.0359(7) 0.1437(3) 0.4642(6) 0.041 Uiso 1 calc R .
C53 C 0.0234(8) 0.1594(4) 0.5797(6) 0.048(3) Uani 1 d . .
H53 H 0.0949(8) 0.1622(4) 0.6130(6) 0.058 Uiso 1 calc R .
C54 C -0.0478(9) 0.1658(4) 0.6184(7) 0.054(3) Uani 1 d . .
H54 H -0.0246(9) 0.1725(4) 0.6792(7) 0.065 Uiso 1 calc R .
C55 C -0.1506(9) 0.1627(4) 0.5707(7) 0.054(3) Uani 1 d . .
H55 H -0.1980(9) 0.1669(4) 0.5988(7) 0.065 Uiso 1 calc R .
C56 C -0.1869(8) 0.1533(4) 0.4814(6) 0.046(3) Uani 1 d . .
H56 H -0.2585(8) 0.1521(4) 0.4480(6) 0.055 Uiso 1 calc R .
C61 C -0.2933(6) 0.1471(3) 0.2796(5) 0.029(2) Uani 1 d . .
C62 C -0.3649(8) 0.1114(4) 0.2741(8) 0.058(3) Uani 1 d . .
H62 H -0.3435(8) 0.0781(4) 0.2936(8) 0.070 Uiso 1 calc R .
C63 C -0.4691(8) 0.1229(5) 0.2402(8) 0.067(4) Uani 1 d . .
H63 H -0.5177(8) 0.0977(5) 0.2387(8) 0.081 Uiso 1 calc R .
C64 C -0.5023(8) 0.1696(5) 0.2093(7) 0.061(3) Uani 1 d . .
H64 H -0.5735(8) 0.1771(5) 0.1843(7) 0.073 Uiso 1 calc R .
C65 C -0.4314(8) 0.2051(5) 0.2149(8) 0.064(3) Uani 1 d . .
H65 H -0.4536(8) 0.2382(5) 0.1947(8) 0.077 Uiso 1 calc R .
C66 C -0.3264(7) 0.1946(4) 0.2496(7) 0.046(3) Uani 1 d . .
H66 H -0.2782(7) 0.2202(4) 0.2523(7) 0.056 Uiso 1 calc R .
C71 C -0.1494(7) 0.0666(3) 0.3178(6) 0.036(2) Uani 1 d . .
C72 C -0.1797(7) 0.0445(4) 0.2358(7) 0.046(3) Uani 1 d . .
H72 H -0.2052(7) 0.0653(4) 0.1855(7) 0.055 Uiso 1 calc R .
C73 C -0.1737(9) -0.0068(4) 0.2253(9) 0.067(4) Uani 1 d . .
H73 H -0.1954(9) -0.0216(4) 0.1689(9) 0.081 Uiso 1 calc R .
C74 C -0.1342(10) -0.0365(5) 0.3013(11) 0.084(5) Uani 1 d . .
H74 H -0.1259(10) -0.0717(5) 0.2958(11) 0.101 Uiso 1 calc R .
C75 C -0.1073(11) -0.0160(4) 0.3832(10) 0.082(4) Uani 1 d . .
H75 H -0.0841(11) -0.0367(4) 0.4338(10) 0.098 Uiso 1 calc R .
C76 C -0.1149(9) 0.0356(4) 0.3899(8) 0.057(3) Uani 1 d . .
H76 H -0.0957(9) 0.0502(4) 0.4463(8) 0.069 Uiso 1 calc R .
C81 C 0.2303(7) 0.1161(4) 0.1478(6) 0.040(2) Uani 1 d . .
C82 C 0.2194(8) 0.0789(4) 0.0855(7) 0.052(3) Uani 1 d . .
F82 F 0.1744(6) 0.0893(3) -0.0003(4) 0.078(2) Uani 1 d . .
C83 C 0.2504(10) 0.0296(4) 0.1071(10) 0.069(4) Uani 1 d . .
F83 F 0.2373(8) -0.0048(3) 0.0437(7) 0.117(3) Uani 1 d . .
C84 C 0.2952(10) 0.0156(5) 0.1935(11) 0.073(4) Uani 1 d . .
F84 F 0.3231(6) -0.0326(3) 0.2156(7) 0.107(3) Uani 1 d . .
C85 C 0.3060(8) 0.0510(5) 0.2545(9) 0.062(3) Uani 1 d . .
F85 F 0.3479(5) 0.0373(3) 0.3400(5) 0.091(2) Uani 1 d . .
C86 C 0.2772(8) 0.0993(4) 0.2343(7) 0.050(3) Uani 1 d . .
F86 F 0.2915(5) 0.1326(3) 0.2984(4) 0.066(2) Uani 1 d . .
C91 C 0.0336(6) 0.0654(3) 0.2067(6) 0.029(2) Uani 1 d . .
C92 C 0.0863(7) 0.0546(3) 0.2951(6) 0.037(2) Uani 1 d . .
F92 F 0.1000(5) 0.0902(2) 0.3557(3) 0.056(2) Uani 1 d . .
C93 C 0.1189(8) 0.0066(4) 0.3230(7) 0.048(3) Uani 1 d . .
F93 F 0.1671(6) -0.0026(3) 0.4089(4) 0.082(2) Uani 1 d . .
C94 C 0.1070(10) -0.0315(4) 0.2624(9) 0.064(3) Uani 1 d . .
F94 F 0.1414(6) -0.0783(2) 0.2907(5) 0.093(3) Uani 1 d . .
C95 C 0.0574(9) -0.0217(4) 0.1770(8) 0.056(3) Uani 1 d . .
F95 F 0.0458(8) -0.0586(3) 0.1188(5) 0.106(3) Uani 1 d . .
C96 C 0.0243(8) 0.0256(4) 0.1496(6) 0.043(2) Uani 1 d . .
F96 F -0.0248(6) 0.0332(2) 0.0644(4) 0.068(2) Uani 1 d . .
Cl1 Cl 0.3085(5) 0.1019(2) 0.5960(5) 0.173(3) Uani 1 d D .
C2A C 0.3372(29) 0.0570(9) 0.5378(11) 0.197(22) Uani 0.60 d PD 1
H2A1 H 0.3774(29) 0.0721(9) 0.5059(11) 0.236 Uiso 0.60 calc PR 1
H2A2 H 0.2727(29) 0.0435(9) 0.4940(11) 0.236 Uiso 0.60 calc PR 1
Cl2A Cl 0.4048(9) 0.0091(3) 0.6001(11) 0.174(5) Uani 0.60 d PD 1
C2B C 0.3343(31) 0.0395(6) 0.6042(20) 0.199(35) Uani 0.40 d PD 2
H2B1 H 0.3533(31) 0.0281(6) 0.5552(20) 0.239 Uiso 0.40 calc PR 2
H2B2 H 0.2733(31) 0.0202(6) 0.6027(20) 0.239 Uiso 0.40 calc PR 2
Cl2B Cl 0.4333(11) 0.0302(7) 0.7007(16) 0.219(11) Uani 0.40 d PD 2
Cl3A Cl 0.5032(19) 0.0643(5) 0.8798(12) 0.231(11) Uani 0.40 d PD 3
C3A C 0.4249(15) 0.0662(16) 0.9367(14) 0.129(19) Uani 0.40 d PD 3
H3A1 H 0.3723(15) 0.0928(16) 0.9131(14) 0.155 Uiso 0.40 calc PR 3
H3A2 H 0.3896(15) 0.0334(16) 0.9324(14) 0.155 Uiso 0.40 calc PR 3
Cl3B Cl 0.4991(22) 0.0788(7) 1.0412(11) 0.242(12) Uani 0.40 d PD 3

loop_
_atom_type_symbol
_atom_type_description
_atom_type_scat_dispersion_real
_atom_type_scat_dispersion_imag
_atom_type_scat_source
C C 0.0033 0.0016 'International Tables Vol C Tables 4.2.6.8 and 6.1.1.4'
H H 0.0000 0.0000 'International Tables Vol C Tables 4.2.6.8 and 6.1.1.4'
F F 0.0171 0.0103 'International Tables Vol C Tables 4.2.6.8 and 6.1.1.4'
P P 0.1023 0.0942 'International Tables Vol C Tables 4.2.6.8 and 6.1.1.4'
S S 0.1246 0.1234 'International Tables Vol C Tables 4.2.6.8 and 6.1.1.4'
Pd Pd -0.9988 1.0072 'International Tables Vol C Tables 4.2.6.8 and 6.1.1.4'
Cl Cl 0.1484 0.1585 'International Tables Vol C Tables 4.2.6.8 and 6.1.1.4'

loop_
_geom_angle_atom_site_label_1
_geom_angle_atom_site_label_2
_geom_angle_atom_site_label_3
_geom_angle
_geom_angle_site_symmetry_1
_geom_angle_site_symmetry_3
_geom_angle_publ_flag
P1 Pd1 S2 152.27(8) . . y
P1 Pd1 S1 99.90(8) . . y
S2 Pd1 S1 105.20(8) . . y
P1 Pd1 Pd2 99.98(6) . . y
S2 Pd1 Pd2 56.03(5) . . y
S1 Pd1 Pd2 159.97(7) . . y
P2 Pd2 S2 144.21(8) . . y
P2 Pd2 P3 107.41(8) . . y
S2 Pd2 P3 108.37(8) . . y
P2 Pd2 Pd1 89.18(6) . . y
S2 Pd2 Pd1 55.30(5) . . y
P3 Pd2 Pd1 161.53(6) . . y
C11 P1 C21 102.9(4) . . ?
C11 P1 C1 107.2(4) . . ?
C21 P1 C1 100.9(4) . . ?
C11 P1 Pd1 119.3(3) . . ?
C21 P1 Pd1 115.8(3) . . ?
C1 P1 Pd1 108.9(3) . . y
C31 P2 C41 105.4(4) . . ?
C31 P2 C1 102.8(4) . . ?
C41 P2 C1 102.4(4) . . ?
C31 P2 Pd2 117.3(3) . . ?
C41 P2 Pd2 113.8(3) . . ?
C1 P2 Pd2 113.4(3) . . y
C61 P3 C71 102.6(4) . . ?
C61 P3 C51 104.9(4) . . ?
C71 P3 C51 102.9(4) . . ?
C61 P3 Pd2 118.6(3) . . ?
C71 P3 Pd2 113.1(3) . . ?
C51 P3 Pd2 113.1(3) . . ?
C81 S1 Pd1 101.7(3) . . ?
C91 S2 Pd1 118.9(3) . . ?
C91 S2 Pd2 115.4(3) . . ?
Pd1 S2 Pd2 68.67(6) . . y
P1 C1 P2 108.6(4) . . y
P1 C1 H1A 110.0(3) . . ?
P2 C1 H1A 110.0(3) . . ?
P1 C1 H1B 110.0(3) . . ?
P2 C1 H1B 110.0(3) . . ?
H1A C1 H1B 108.3 . . ?
C16 C11 C12 119.4(8) . . ?
C16 C11 P1 123.6(7) . . ?
C12 C11 P1 116.9(7) . . ?
C11 C12 C13 120.3(9) . . ?
C11 C12 H12 119.9(5) . . ?
C13 C12 H12 119.9(6) . . ?
C14 C13 C12 119.0(10) . . ?
C14 C13 H13 120.5(6) . . ?
C12 C13 H13 120.5(6) . . ?
C15 C14 C13 120.8(9) . . ?
C15 C14 H14 119.6(6) . . ?
C13 C14 H14 119.6(6) . . ?
C14 C15 C16 120.8(10) . . ?
C14 C15 H15 119.6(6) . . ?
C16 C15 H15 119.6(6) . . ?
C15 C16 C11 119.6(9) . . ?
C15 C16 H16 120.2(6) . . ?
C11 C16 H16 120.2(5) . . ?
C22 C21 C26 119.4(8) . . ?
C22 C21 P1 120.7(6) . . ?
C26 C21 P1 119.9(6) . . ?
C23 C22 C21 119.8(9) . . ?
C23 C22 H22 120.1(6) . . ?
C21 C22 H22 120.1(5) . . ?
C22 C23 C24 120.4(10) . . ?
C22 C23 H23 119.8(6) . . ?
C24 C23 H23 119.8(6) . . ?
C25 C24 C23 120.6(9) . . ?
C25 C24 H24 119.7(6) . . ?
C23 C24 H24 119.7(6) . . ?
C24 C25 C26 119.8(10) . . ?
C24 C25 H25 120.1(6) . . ?
C26 C25 H25 120.1(6) . . ?
C21 C26 C25 119.9(9) . . ?
C21 C26 H26 120.0(5) . . ?
C25 C26 H26 120.0(6) . . ?
C32 C31 C36 117.7(8) . . ?
C32 C31 P2 121.9(6) . . ?
C36 C31 P2 120.1(7) . . ?
C33 C32 C31 121.1(9) . . ?
C33 C32 H32 119.4(6) . . ?
C31 C32 H32 119.4(5) . . ?
C32 C33 C34 120.6(10) . . ?
C32 C33 H33 119.7(6) . . ?
C34 C33 H33 119.7(6) . . ?
C35 C34 C33 119.4(9) . . ?
C35 C34 H34 120.3(6) . . ?
C33 C34 H34 120.3(6) . . ?
C34 C35 C36 120.7(10) . . ?
C34 C35 H35 119.7(6) . . ?
C36 C35 H35 119.7(6) . . ?
C35 C36 C31 120.5(9) . . ?
C35 C36 H36 119.8(6) . . ?
C31 C36 H36 119.8(5) . . ?
C42 C41 C46 119.5(8) . . ?
C42 C41 P2 121.9(7) . . ?
C46 C41 P2 118.1(6) . . ?
C41 C42 C43 119.9(10) . . ?
C41 C42 H42 120.0(6) . . ?
C43 C42 H42 120.0(7) . . ?
C44 C43 C42 119.8(10) . . ?
C44 C43 H43 120.1(6) . . ?
C42 C43 H43 120.1(7) . . ?
C45 C44 C43 120.7(10) . . ?
C45 C44 H44 119.6(7) . . ?
C43 C44 H44 119.6(6) . . ?
C44 C45 C46 120.3(11) . . ?
C44 C45 H45 119.8(7) . . ?
C46 C45 H45 119.8(7) . . ?
C45 C46 C41 119.7(9) . . ?
C45 C46 H46 120.1(7) . . ?
C41 C46 H46 120.1(5) . . ?
C56 C51 C52 119.9(8) . . ?
C56 C51 P3 122.6(7) . . ?
C52 C51 P3 117.4(6) . . ?
C53 C52 C51 120.9(9) . . ?
C53 C52 H52 119.6(6) . . ?
C51 C52 H52 119.6(5) . . ?
C52 C53 C54 118.4(10) . . ?
C52 C53 H53 120.8(6) . . ?
C54 C53 H53 120.8(6) . . ?
C55 C54 C53 121.1(10) . . ?
C55 C54 H54 119.4(6) . . ?
C53 C54 H54 119.4(6) . . ?
C54 C55 C56 120.7(10) . . ?
C54 C55 H55 119.7(6) . . ?
C56 C55 H55 119.7(6) . . ?
C51 C56 C55 118.9(10) . . ?
C51 C56 H56 120.6(6) . . ?
C55 C56 H56 120.6(6) . . ?
C62 C61 C66 118.2(9) . . ?
C62 C61 P3 123.4(7) . . ?
C66 C61 P3 118.3(7) . . ?
C61 C62 C63 121.1(11) . . ?
C61 C62 H62 119.5(6) . . ?
C63 C62 H62 119.5(7) . . ?
C64 C63 C62 120.9(11) . . ?
C64 C63 H63 119.6(7) . . ?
C62 C63 H63 119.6(7) . . ?
C65 C64 C63 118.2(10) . . ?
C65 C64 H64 120.9(7) . . ?
C63 C64 H64 120.9(7) . . ?
C64 C65 C66 121.9(11) . . ?
C64 C65 H65 119.1(7) . . ?
C66 C65 H65 119.1(7) . . ?
C61 C66 C65 119.7(9) . . ?
C61 C66 H66 120.1(5) . . ?
C65 C66 H66 120.1(7) . . ?
C76 C71 C72 118.1(9) . . ?
C76 C71 P3 123.3(8) . . ?
C72 C71 P3 118.6(7) . . ?
C73 C72 C71 122.0(11) . . ?
C73 C72 H72 119.0(8) . . ?
C71 C72 H72 119.0(6) . . ?
C72 C73 C74 117.4(12) . . ?
C72 C73 H73 121.3(8) . . ?
C74 C73 H73 121.3(8) . . ?
C75 C74 C73 122.0(12) . . ?
C75 C74 H74 119.0(7) . . ?
C73 C74 H74 119.0(8) . . ?
C74 C75 C76 118.1(13) . . ?
C74 C75 H75 121.0(7) . . ?
C76 C75 H75 121.0(8) . . ?
C71 C76 C75 122.3(12) . . ?
C71 C76 H76 118.8(6) . . ?
C75 C76 H76 118.8(8) . . ?
C82 C81 C86 114.0(10) . . ?
C82 C81 S1 121.2(8) . . ?
C86 C81 S1 124.7(8) . . ?
F82 C82 C83 116.3(10) . . ?
F82 C82 C81 120.8(10) . . ?
C83 C82 C81 122.9(11) . . ?
F83 C83 C84 119.9(12) . . ?
F83 C83 C82 120.1(13) . . ?
C84 C83 C82 119.9(12) . . ?
C85 C84 F84 121.3(13) . . ?
C85 C84 C83 118.0(11) . . ?
F84 C84 C83 120.7(14) . . ?
C84 C85 C86 122.6(12) . . ?
C84 C85 F85 118.4(11) . . ?
C86 C85 F85 119.0(13) . . ?
F86 C86 C85 119.3(11) . . ?
F86 C86 C81 118.2(9) . . ?
C85 C86 C81 122.5(11) . . ?
C96 C91 C92 115.7(8) . . ?
C96 C91 S2 119.0(7) . . ?
C92 C91 S2 125.3(7) . . ?
F92 C92 C93 117.9(8) . . ?
F92 C92 C91 120.7(8) . . ?
C93 C92 C91 121.3(9) . . ?
F93 C93 C92 119.7(10) . . ?
F93 C93 C94 120.4(9) . . ?
C92 C93 C94 119.9(10) . . ?
C95 C94 F94 121.2(12) . . ?
C95 C94 C93 119.5(9) . . ?
F94 C94 C93 119.2(11) . . ?
F95 C95 C94 119.2(10) . . ?
F95 C95 C96 120.3(11) . . ?
C94 C95 C96 120.4(10) . . ?
F96 C96 C95 118.0(9) . . ?
F96 C96 C91 118.9(8) . . ?
C95 C96 C91 122.9(10) . . ?
Cl1 C2A Cl2A 112.8(9) . . ?
Cl1 C2A H2A1 109.0(13) . . ?
Cl2A C2A H2A1 109.0(14) . . ?
Cl1 C2A H2A2 109.0(14) . . ?
Cl2A C2A H2A2 109.0(14) . . ?
H2A1 C2A H2A2 107.8 . . ?
Cl1 C2B Cl2B 107.0(9) . . ?
Cl1 C2B H2B1 110.3(17) . . ?
Cl2B C2B H2B1 110.3(19) . . ?
Cl1 C2B H2B2 110.3(17) . . ?
Cl2B C2B H2B2 110.3(18) . . ?
H2B1 C2B H2B2 108.6 . . ?
Cl3B C3A Cl3A 107.1(8) . . ?
Cl3B C3A H3A1 110.3(16) . . ?
Cl3A C3A H3A1 110.3(14) . . ?
Cl3B C3A H3A2 110.3(14) . . ?
Cl3A C3A H3A2 110.3(14) . . ?
H3A1 C3A H3A2 108.5 . . ?

loop_
_geom_bond_atom_site_label_1
_geom_bond_atom_site_label_2
_geom_bond_distance
_geom_bond_site_symmetry_2
_geom_bond_publ_flag
Pd1 P1 2.255(2) . y
Pd1 S2 2.301(2) . y
Pd1 S1 2.366(2) . y
Pd1 Pd2 2.6068(9) . y
Pd2 P2 2.260(2) . y
Pd2 S2 2.321(2) . y
Pd2 P3 2.346(2) . y
P1 C11 1.827(8) . ?
P1 C21 1.832(8) . ?
P1 C1 1.836(8) . y
P2 C31 1.823(8) . ?
P2 C41 1.824(8) . ?
P2 C1 1.850(8) . y
P3 C61 1.822(9) . ?
P3 C71 1.823(9) . ?
P3 C51 1.829(9) . ?
S1 C81 1.750(10) . ?
S2 C91 1.753(9) . ?
C1 H1A 0.99 . ?
C1 H1B 0.99 . ?
C11 C16 1.389(12) . ?
C11 C12 1.397(12) . ?
C12 C13 1.398(13) . ?
C12 H12 0.95 . ?
C13 C14 1.380(15) . ?
C13 H13 0.95 . ?
C14 C15 1.368(15) . ?
C14 H14 0.95 . ?
C15 C16 1.385(13) . ?
C15 H15 0.95 . ?
C16 H16 0.95 . ?
C21 C22 1.387(12) . ?
C21 C26 1.390(12) . ?
C22 C23 1.370(13) . ?
C22 H22 0.95 . ?
C23 C24 1.382(14) . ?
C23 H23 0.95 . ?
C24 C25 1.355(14) . ?
C24 H24 0.95 . ?
C25 C26 1.393(13) . ?
C25 H25 0.95 . ?
C26 H26 0.95 . ?
C31 C32 1.384(13) . ?
C31 C36 1.413(12) . ?
C32 C33 1.371(13) . ?
C32 H32 0.95 . ?
C33 C34 1.383(15) . ?
C33 H33 0.95 . ?
C34 C35 1.37(2) . ?
C34 H34 0.95 . ?
C35 C36 1.375(13) . ?
C35 H35 0.95 . ?
C36 H36 0.95 . ?
C41 C42 1.378(12) . ?
C41 C46 1.403(13) . ?
C42 C43 1.387(14) . ?
C42 H42 0.95 . ?
C43 C44 1.38(2) . ?
C43 H43 0.95 . ?
C44 C45 1.36(2) . ?
C44 H44 0.95 . ?
C45 C46 1.373(13) . ?
C45 H45 0.95 . ?
C46 H46 0.95 . ?
C51 C56 1.382(12) . ?
C51 C52 1.394(12) . ?
C52 C53 1.380(13) . ?
C52 H52 0.95 . ?
C53 C54 1.387(15) . ?
C53 H53 0.95 . ?
C54 C55 1.365(15) . ?
C54 H54 0.95 . ?
C55 C56 1.392(14) . ?
C55 H55 0.95 . ?
C56 H56 0.95 . ?
C61 C62 1.359(13) . ?
C61 C66 1.370(13) . ?
C62 C63 1.391(15) . ?
C62 H62 0.95 . ?
C63 C64 1.35(2) . ?
C63 H63 0.95 . ?
C64 C65 1.35(2) . ?
C64 H64 0.95 . ?
C65 C66 1.396(14) . ?
C65 H65 0.95 . ?
C66 H66 0.95 . ?
C71 C76 1.378(14) . ?
C71 C72 1.388(13) . ?
C72 C73 1.379(15) . ?
C72 H72 0.95 . ?
C73 C74 1.41(2) . ?
C73 H73 0.95 . ?
C74 C75 1.37(2) . ?
C74 H74 0.95 . ?
C75 C76 1.38(2) . ?
C75 H75 0.95 . ?
C76 H76 0.95 . ?
C81 C82 1.393(14) . ?
C81 C86 1.403(14) . ?
C82 F82 1.347(12) . ?
C82 C83 1.38(2) . ?
C83 F83 1.350(14) . ?
C83 C84 1.38(2) . ?
C84 C85 1.34(2) . ?
C84 F84 1.349(14) . ?
C85 C86 1.35(2) . ?
C85 F85 1.362(13) . ?
C86 F86 1.335(12) . ?
C91 C96 1.388(13) . ?
C91 C92 1.399(12) . ?
C92 F92 1.336(10) . ?
C92 C93 1.374(13) . ?
C93 F93 1.346(11) . ?
C93 C94 1.39(2) . ?
C94 C95 1.35(2) . ?
C94 F94 1.350(12) . ?
C95 F95 1.339(12) . ?
C95 C96 1.356(14) . ?
C96 F96 1.331(11) . ?
Cl1 C2A 1.674(10) . ?
Cl1 C2B 1.691(10) . ?
C2A Cl2A 1.687(10) . ?
C2A H2A1 0.99 . ?
C2A H2A2 0.99 . ?
C2B Cl2B 1.695(10) . ?
C2B H2B1 0.99 . ?
C2B H2B2 0.99 . ?
Cl3A C3A 1.696(10) . ?
C3A Cl3B 1.684(10) . ?
C3A H3A1 0.99 . ?
C3A H3A2 0.99 . ?

loop_
_geom_torsion_atom_site_label_1
_geom_torsion_atom_site_label_2
_geom_torsion_atom_site_label_3
_geom_torsion_atom_site_label_4
_geom_torsion
_geom_torsion_site_symmetry_1
_geom_torsion_site_symmetry_2
_geom_torsion_site_symmetry_3
_geom_torsion_site_symmetry_4
_geom_torsion_publ_flag
P3 Pd1 Pd2 S1 -8.0(3) . . . . ?
